data_4305846
loop_
_publ_author_name
'Andreas Franken'
'Bruce E. Hodson'
'Thomas D. McGrath'
'F. Gordon A. Stone'

_publ_contact_author_address
; Department of Chemistry and Biochemistry
  Baylor University
  PO Box 97348
  Waco
  TX, 76798-7348
  USA
;
_publ_contact_author_email Gordon_Stone@baylor.edu
_publ_contact_author_fax '+1 254 710 2403'
_publ_contact_author_name 'Prof. F. Gordon A. Stone'
_publ_contact_author_phone '+1 254 710 4427'
_publ_section_title
;
Formation of Intramolecular Rings in Ferramonocarbollide Complexes
;
_journal_name_full 'Inorganic Chemistry'
_journal_page_first 8788
_journal_page_last 8797
_journal_paper_doi 10.1021/ic800780w
_journal_volume 47
_journal_year 2008
_chemical_formula_sum 'C25 H21 B8 Co2 Fe O9 P'
_chemical_formula_weight 756.58
_chemical_name_systematic
; 
 ? 
;
_space_group_IT_number 14
_symmetry_cell_setting monoclinic
_symmetry_space_group_name_Hall '-P 2ybc'
_symmetry_space_group_name_H-M 'P 1 21/c 1'
_atom_sites_solution_hydrogens geom
_atom_sites_solution_primary direct
_atom_sites_solution_secondary difmap
_audit_creation_method SHELXL-97
_cell_angle_alpha 90.00
_cell_angle_beta 116.374(5)
_cell_angle_gamma 90.00
_cell_formula_units_Z 4
_cell_length_a 10.9431(10)
_cell_length_b 25.772(3)
_cell_length_c 12.2708(13)
_cell_measurement_reflns_used 7169
_cell_measurement_temperature 110(2)
_cell_measurement_theta_max 26.63
_cell_measurement_theta_min 2.61
_cell_volume 3100.5(6)
_computing_cell_refinement 'Bruker APEX2 (Bruker, 2003)'
_computing_data_collection 'Bruker APEX2 (Bruker, 2003)'
_computing_data_reduction 'Bruker APEX2 (Bruker, 2003)'
_computing_molecular_graphics 'Bruker SHELXTL (Bruker, 2001)'
_computing_publication_material 'Bruker SHELXTL (Bruker, 2001)'
_computing_structure_refinement 'Bruker SHELXTL (Bruker, 2001)'
_computing_structure_solution 'Bruker SHELXTL (Bruker, 2001)'
_diffrn_ambient_temperature 110(2)
_diffrn_measured_fraction_theta_full 0.987
_diffrn_measured_fraction_theta_max 0.978
_diffrn_measurement_device_type 'Bruker-Nonius X8 APEX CCD area detector'
_diffrn_measurement_method 'phi and omega scans'
_diffrn_radiation_monochromator graphite
_diffrn_radiation_source 'fine-focus sealed tube'
_diffrn_radiation_type MoK\a
_diffrn_radiation_wavelength 0.71073
_diffrn_reflns_av_R_equivalents 0.0665
_diffrn_reflns_av_sigmaI/netI 0.0692
_diffrn_reflns_limit_h_max 12
_diffrn_reflns_limit_h_min -13
_diffrn_reflns_limit_k_max 32
_diffrn_reflns_limit_k_min -31
_diffrn_reflns_limit_l_max 15
_diffrn_reflns_limit_l_min -15
_diffrn_reflns_number 23811
_diffrn_reflns_theta_full 25.00
_diffrn_reflns_theta_max 26.71
_diffrn_reflns_theta_min 2.61
_exptl_absorpt_coefficient_mu 1.621
_exptl_absorpt_correction_T_max 0.7590
_exptl_absorpt_correction_T_min 0.6779
_exptl_absorpt_correction_type multi-scan
_exptl_absorpt_process_details 'SADABS (Bruker, 2003)'
_exptl_crystal_colour orange
_exptl_crystal_density_diffrn 1.621
_exptl_crystal_density_method 'not measured'
_exptl_crystal_description block
_exptl_crystal_F_000 1512
_exptl_crystal_size_max 0.26
_exptl_crystal_size_mid 0.23
_exptl_crystal_size_min 0.18
_refine_diff_density_max 0.566
_refine_diff_density_min -0.404
_refine_diff_density_rms 0.095
_refine_ls_extinction_method none
_refine_ls_goodness_of_fit_ref 1.021
_refine_ls_hydrogen_treatment constr
_refine_ls_matrix_type full
_refine_ls_number_parameters 416
_refine_ls_number_reflns 6419
_refine_ls_number_restraints 0
_refine_ls_restrained_S_all 1.021
_refine_ls_R_factor_all 0.0799
_refine_ls_R_factor_gt 0.0460
_refine_ls_shift/su_max 0.001
_refine_ls_shift/su_mean 0.000
_refine_ls_structure_factor_coef Fsqd
_refine_ls_weighting_details 'calc w=1/[\s^2^(Fo^2^)+(0.0402P)^2^+0.7104P] where P=(Fo^2^+2Fc^2^)/3'
_refine_ls_weighting_scheme calc
_refine_ls_wR_factor_gt 0.0896
_refine_ls_wR_factor_ref 0.1059
_reflns_number_gt 4395
_reflns_number_total 6419
_reflns_threshold_expression >2sigma(I)
_cod_data_source_file ic800780w_si_001_3.cif
_cod_data_source_block 5
_cod_original_cell_volume 3100.5(5)
_cod_database_code 4305846

loop_
_symmetry_equiv_pos_as_xyz
'x, y, z'
'-x, y+1/2, -z+1/2'
'-x, -y, -z'
'x, -y-1/2, z-1/2'

loop_
_atom_site_label
_atom_site_type_symbol
_atom_site_fract_x
_atom_site_fract_y
_atom_site_fract_z
_atom_site_U_iso_or_equiv
_atom_site_adp_type
_atom_site_occupancy
_atom_site_symmetry_multiplicity
_atom_site_calc_flag
_atom_site_refinement_flags
_atom_site_disorder_assembly
_atom_site_disorder_group
Co1 Co 0.07377(5) 0.148885(17) 0.67839(5) 0.02073(14) Uani 1 1 d . . .
P1 P -0.22038(9) 0.09287(3) 0.65702(8) 0.0179(2) Uani 1 1 d . . .
C1 C -0.3582(4) 0.14182(15) 0.2772(4) 0.0303(9) Uani 1 1 d . . .
H1 H -0.3105 0.1639 0.2274 0.036 Uiso 1 1 calc R . .
Co2 Co 0.06851(5) 0.153975(18) 0.87543(4) 0.02217(14) Uani 1 1 d . . .
B2 B -0.5132(5) 0.14980(17) 0.2537(4) 0.0300(11) Uani 1 1 d . . .
H2 H -0.5844 0.1769 0.1825 0.036 Uiso 1 1 calc R . .
B3 B -0.3461(4) 0.15946(16) 0.4069(4) 0.0235(10) Uani 1 1 d . . .
H3 H -0.2864 0.1944 0.4564 0.028 Uiso 1 1 calc R . .
B4 B -0.2863(5) 0.09723(16) 0.3762(4) 0.0254(10) Uani 1 1 d . . .
H4 H -0.1799 0.0834 0.4019 0.031 Uiso 1 1 calc R . .
B5 B -0.4419(5) 0.08925(19) 0.2353(4) 0.0311(11) Uani 1 1 d . . .
H5 H -0.4581 0.0691 0.1490 0.037 Uiso 1 1 calc R . .
Fe6 Fe -0.53766(5) 0.149661(18) 0.42447(5) 0.02127(14) Uani 1 1 d . . .
B7 B -0.3488(4) 0.10225(16) 0.4877(4) 0.0224(9) Uani 1 1 d . . .
B8 B -0.4160(5) 0.05260(17) 0.3662(4) 0.0279(10) Uani 1 1 d . . .
H8 H -0.3967 0.0099 0.3676 0.034 Uiso 1 1 calc R . .
B9 B -0.5731(5) 0.08916(17) 0.2864(4) 0.0270(10) Uani 1 1 d . . .
H9 H -0.6786 0.0760 0.2230 0.032 Uiso 1 1 calc R . .
B10 B -0.5080(4) 0.07120(16) 0.4387(4) 0.0264(10) Uani 1 1 d . . .
H10 H -0.5502 0.0461 0.4885 0.032 Uiso 1 1 calc R . .
C11 C -0.1394(4) 0.02982(13) 0.6925(3) 0.0201(8) Uani 1 1 d . . .
C12 C -0.1443(4) -0.00346(13) 0.6023(4) 0.0258(9) Uani 1 1 d . . .
H12 H -0.1966 0.0054 0.5191 0.031 Uiso 1 1 calc R . .
C13 C -0.0721(4) -0.05020(14) 0.6339(4) 0.0328(10) Uani 1 1 d . . .
H13 H -0.0761 -0.0731 0.5718 0.039 Uiso 1 1 calc R . .
C14 C 0.0042(4) -0.06325(14) 0.7531(4) 0.0345(10) Uani 1 1 d . . .
H14 H 0.0535 -0.0950 0.7736 0.041 Uiso 1 1 calc R . .
C15 C 0.0094(4) -0.03042(15) 0.8432(4) 0.0379(11) Uani 1 1 d . . .
H15 H 0.0627 -0.0395 0.9261 0.045 Uiso 1 1 calc R . .
C16 C -0.0626(4) 0.01581(14) 0.8141(3) 0.0289(9) Uani 1 1 d . . .
H16 H -0.0597 0.0380 0.8770 0.035 Uiso 1 1 calc R . .
C21 C -0.3037(4) 0.10109(13) 0.7542(3) 0.0218(8) Uani 1 1 d . . .
C22 C -0.3516(4) 0.05897(15) 0.7953(4) 0.0332(10) Uani 1 1 d . . .
H22 H -0.3403 0.0247 0.7729 0.040 Uiso 1 1 calc R . .
C23 C -0.4156(5) 0.06733(19) 0.8688(4) 0.0462(12) Uani 1 1 d . . .
H23 H -0.4471 0.0386 0.8978 0.055 Uiso 1 1 calc R . .
C24 C -0.4338(5) 0.11673(19) 0.9002(4) 0.0454(12) Uani 1 1 d . . .
H24 H -0.4775 0.1219 0.9511 0.055 Uiso 1 1 calc R . .
C25 C -0.3896(4) 0.15885(17) 0.8589(4) 0.0359(10) Uani 1 1 d . . .
H25 H -0.4029 0.1930 0.8808 0.043 Uiso 1 1 calc R . .
C26 C -0.3255(4) 0.15116(14) 0.7852(4) 0.0258(9) Uani 1 1 d . . .
H26 H -0.2960 0.1802 0.7555 0.031 Uiso 1 1 calc R . .
C31 C -0.0828(4) 0.13808(13) 0.7120(3) 0.0198(8) Uani 1 1 d . . .
C32 C -0.0513(3) 0.18878(13) 0.7229(3) 0.0196(8) Uani 1 1 d . . .
C33 C -0.1067(4) 0.24219(13) 0.6938(4) 0.0262(9) Uani 1 1 d . . .
H33A H -0.1608 0.2457 0.6056 0.039 Uiso 1 1 calc R . .
H33B H -0.0312 0.2671 0.7221 0.039 Uiso 1 1 calc R . .
H33C H -0.1645 0.2491 0.7343 0.039 Uiso 1 1 calc R . .
O34 O -0.0237(3) 0.17937(11) 0.4235(3) 0.0387(7) Uani 1 1 d . . .
C34 C 0.0100(4) 0.16636(14) 0.5212(4) 0.0261(9) Uani 1 1 d . . .
O35 O 0.3238(3) 0.21114(11) 0.7640(3) 0.0395(7) Uani 1 1 d . . .
C35 C 0.2272(4) 0.18673(15) 0.7299(4) 0.0291(9) Uani 1 1 d . . .
O36 O 0.1758(3) 0.04149(10) 0.6811(3) 0.0377(7) Uani 1 1 d . . .
C36 C 0.1360(4) 0.08203(15) 0.6786(3) 0.0254(9) Uani 1 1 d . . .
O37 O 0.2349(3) 0.24693(11) 0.9880(3) 0.0377(7) Uani 1 1 d . . .
C37 C 0.1752(4) 0.21045(15) 0.9462(3) 0.0273(9) Uani 1 1 d . . .
O38 O 0.2534(3) 0.06378(12) 0.9701(3) 0.0485(8) Uani 1 1 d . . .
C38 C 0.1810(4) 0.09801(16) 0.9357(4) 0.0332(10) Uani 1 1 d . . .
O39 O -0.0642(3) 0.15215(10) 1.0368(3) 0.0370(7) Uani 1 1 d . . .
C39 C -0.0160(4) 0.15274(14) 0.9719(4) 0.0274(9) Uani 1 1 d . . .
O61 O -0.4482(3) 0.25090(10) 0.5437(3) 0.0351(7) Uani 1 1 d . . .
C61 C -0.4816(4) 0.21131(15) 0.4964(4) 0.0253(9) Uani 1 1 d . . .
O62 O -0.8065(3) 0.18466(11) 0.2496(3) 0.0443(8) Uani 1 1 d . . .
C62 C -0.7001(4) 0.17206(15) 0.3188(4) 0.0301(9) Uani 1 1 d . . .
O63 O -0.6500(3) 0.11683(11) 0.5889(3) 0.0403(7) Uani 1 1 d . . .
C63 C -0.6017(4) 0.12804(14) 0.5274(4) 0.0273(9) Uani 1 1 d . . .

loop_
_atom_site_aniso_label
_atom_site_aniso_U_11
_atom_site_aniso_U_22
_atom_site_aniso_U_33
_atom_site_aniso_U_23
_atom_site_aniso_U_13
_atom_site_aniso_U_12
Co1 0.0180(3) 0.0225(3) 0.0216(3) -0.0006(2) 0.0087(2) -0.0008(2)
P1 0.0167(5) 0.0193(4) 0.0169(5) -0.0004(4) 0.0068(4) -0.0007(4)
C1 0.027(2) 0.039(2) 0.024(2) 0.0065(17) 0.011(2) 0.0040(18)
Co2 0.0199(3) 0.0252(3) 0.0181(3) -0.0015(2) 0.0055(2) -0.0003(2)
B2 0.024(3) 0.034(2) 0.028(3) 0.008(2) 0.008(2) 0.000(2)
B3 0.021(3) 0.026(2) 0.023(2) 0.0019(18) 0.009(2) 0.0014(18)
B4 0.023(3) 0.028(2) 0.027(3) 0.0002(19) 0.013(2) -0.0009(19)
B5 0.022(3) 0.052(3) 0.017(2) -0.005(2) 0.006(2) 0.001(2)
Fe6 0.0177(3) 0.0214(3) 0.0224(3) 0.0003(2) 0.0068(2) 0.0006(2)
B7 0.017(2) 0.028(2) 0.023(2) -0.0013(18) 0.010(2) 0.0010(18)
B8 0.028(3) 0.032(2) 0.020(2) -0.0046(19) 0.007(2) -0.007(2)
B9 0.018(3) 0.036(2) 0.024(2) -0.0069(19) 0.006(2) -0.001(2)
B10 0.020(3) 0.023(2) 0.032(3) -0.0041(19) 0.008(2) -0.0007(18)
C11 0.020(2) 0.0200(17) 0.023(2) 0.0010(15) 0.0119(18) -0.0011(15)
C12 0.025(2) 0.026(2) 0.025(2) -0.0011(16) 0.0089(19) 0.0031(17)
C13 0.038(3) 0.028(2) 0.033(2) -0.0044(18) 0.015(2) 0.0083(18)
C14 0.043(3) 0.024(2) 0.036(3) 0.0055(18) 0.017(2) 0.0111(19)
C15 0.049(3) 0.036(2) 0.024(2) 0.0096(18) 0.012(2) 0.010(2)
C16 0.038(3) 0.032(2) 0.018(2) -0.0009(16) 0.0130(19) 0.0045(19)
C21 0.014(2) 0.0277(19) 0.022(2) -0.0001(15) 0.0072(17) -0.0012(16)
C22 0.033(3) 0.036(2) 0.037(3) 0.0057(19) 0.022(2) 0.0028(19)
C23 0.049(3) 0.058(3) 0.046(3) 0.016(2) 0.035(3) 0.004(2)
C24 0.041(3) 0.073(3) 0.037(3) -0.003(2) 0.031(2) 0.005(2)
C25 0.024(2) 0.052(3) 0.031(2) -0.012(2) 0.012(2) 0.005(2)
C26 0.016(2) 0.032(2) 0.026(2) -0.0061(17) 0.0073(18) -0.0024(17)
C31 0.017(2) 0.0220(18) 0.020(2) -0.0001(14) 0.0079(17) 0.0033(15)
C32 0.015(2) 0.0259(18) 0.0164(19) -0.0038(15) 0.0057(17) -0.0012(15)
C33 0.023(2) 0.0228(19) 0.031(2) -0.0033(16) 0.0109(19) -0.0015(16)
O34 0.0348(19) 0.0484(18) 0.0297(18) 0.0113(14) 0.0113(15) -0.0059(14)
C34 0.019(2) 0.0260(19) 0.034(2) -0.0025(17) 0.012(2) -0.0044(16)
O35 0.0265(18) 0.0415(17) 0.049(2) -0.0115(15) 0.0153(16) -0.0117(14)
C35 0.027(3) 0.032(2) 0.028(2) -0.0025(18) 0.012(2) 0.0040(19)
O36 0.0421(19) 0.0322(16) 0.048(2) 0.0014(14) 0.0289(17) 0.0076(14)
C36 0.025(2) 0.030(2) 0.026(2) -0.0043(17) 0.0159(19) -0.0053(18)
O37 0.0312(18) 0.0378(16) 0.0346(18) -0.0080(14) 0.0060(15) -0.0107(14)
C37 0.022(2) 0.035(2) 0.022(2) 0.0039(17) 0.0065(18) 0.0024(19)
O38 0.045(2) 0.0465(18) 0.0334(19) -0.0005(14) -0.0009(16) 0.0191(16)
C38 0.035(3) 0.036(2) 0.020(2) -0.0059(18) 0.004(2) -0.002(2)
O39 0.0351(19) 0.0520(18) 0.0228(16) -0.0019(13) 0.0118(15) -0.0034(14)
C39 0.023(2) 0.028(2) 0.021(2) -0.0021(16) 0.0014(19) -0.0021(17)
O61 0.0337(18) 0.0261(15) 0.0436(19) -0.0089(13) 0.0155(15) -0.0029(13)
C61 0.012(2) 0.031(2) 0.027(2) 0.0045(17) 0.0043(18) 0.0048(17)
O62 0.0248(18) 0.0464(18) 0.045(2) -0.0046(15) 0.0003(16) 0.0080(14)
C62 0.025(3) 0.029(2) 0.034(2) -0.0035(18) 0.011(2) -0.0013(18)
O63 0.0336(19) 0.0519(19) 0.0419(19) -0.0051(15) 0.0226(16) -0.0101(14)
C63 0.018(2) 0.029(2) 0.031(2) -0.0034(17) 0.007(2) 0.0005(17)

loop_
_atom_type_symbol
_atom_type_description
_atom_type_scat_dispersion_real
_atom_type_scat_dispersion_imag
_atom_type_scat_source
C C 0.0033 0.0016 'International Tables Vol C Tables 4.2.6.8 and 6.1.1.4'
H H 0.0000 0.0000 'International Tables Vol C Tables 4.2.6.8 and 6.1.1.4'
B B 0.0013 0.0007 'International Tables Vol C Tables 4.2.6.8 and 6.1.1.4'
O O 0.0106 0.0060 'International Tables Vol C Tables 4.2.6.8 and 6.1.1.4'
P P 0.1023 0.0942 'International Tables Vol C Tables 4.2.6.8 and 6.1.1.4'
Fe Fe 0.3463 0.8444 'International Tables Vol C Tables 4.2.6.8 and 6.1.1.4'
Co Co 0.3494 0.9721 'International Tables Vol C Tables 4.2.6.8 and 6.1.1.4'

loop_
_geom_angle_atom_site_label_1
_geom_angle_atom_site_label_2
_geom_angle_atom_site_label_3
_geom_angle
_geom_angle_site_symmetry_1
_geom_angle_site_symmetry_3
_geom_angle_publ_flag
C34 Co1 C35 95.65(17) . . ?
C34 Co1 C36 101.69(17) . . ?
C35 Co1 C36 102.63(16) . . ?
C34 Co1 C31 107.72(16) . . ?
C35 Co1 C31 140.72(16) . . ?
C36 Co1 C31 102.93(15) . . ?
C34 Co1 C32 100.39(16) . . ?
C35 Co1 C32 105.94(15) . . ?
C36 Co1 C32 141.65(15) . . ?
C31 Co1 C32 40.01(13) . . ?
C34 Co1 Co2 151.70(12) . . ?
C35 Co1 Co2 92.98(12) . . ?
C36 Co1 Co2 102.62(11) . . ?
C31 Co1 Co2 52.47(11) . . ?
C32 Co1 Co2 51.31(10) . . ?
C31 P1 C21 105.23(16) . . ?
C31 P1 C11 104.76(16) . . ?
C21 P1 C11 106.48(16) . . ?
C31 P1 B7 114.38(17) . . ?
C21 P1 B7 110.75(17) . . ?
C11 P1 B7 114.48(17) . . ?
B5 C1 B4 69.6(3) . . ?
B5 C1 B2 68.8(3) . . ?
B4 C1 B2 110.7(3) . . ?
B5 C1 B3 110.2(3) . . ?
B4 C1 B3 69.8(3) . . ?
B2 C1 B3 75.9(3) . . ?
B5 C1 H1 126.7 . . ?
B4 C1 H1 126.0 . . ?
B2 C1 H1 123.3 . . ?
B3 C1 H1 123.1 . . ?
C39 Co2 C38 99.83(18) . . ?
C39 Co2 C37 96.21(17) . . ?
C38 Co2 C37 105.28(18) . . ?
C39 Co2 C32 108.39(16) . . ?
C38 Co2 C32 142.41(16) . . ?
C37 Co2 C32 95.98(15) . . ?
C39 Co2 C31 102.61(16) . . ?
C38 Co2 C31 110.74(15) . . ?
C37 Co2 C31 135.34(15) . . ?
C32 Co2 C31 39.68(13) . . ?
C39 Co2 Co1 153.46(13) . . ?
C38 Co2 Co1 92.88(12) . . ?
C37 Co2 Co1 102.82(12) . . ?
C32 Co2 Co1 51.74(10) . . ?
C31 Co2 Co1 50.90(10) . . ?
C1 B2 B5 55.2(2) . . ?
C1 B2 B9 108.0(3) . . ?
B5 B2 B9 60.0(2) . . ?
C1 B2 B3 52.1(2) . . ?
B5 B2 B3 87.7(3) . . ?
B9 B2 B3 99.9(3) . . ?
C1 B2 Fe6 113.0(3) . . ?
B5 B2 Fe6 110.9(3) . . ?
B9 B2 Fe6 65.35(19) . . ?
B3 B2 Fe6 63.33(18) . . ?
C1 B2 H2 122.3 . . ?
B5 B2 H2 129.2 . . ?
B9 B2 H2 121.1 . . ?
B3 B2 H2 134.0 . . ?
Fe6 B2 H2 113.7 . . ?
C1 B3 B7 107.6(3) . . ?
C1 B3 B4 55.1(2) . . ?
B7 B3 B4 59.2(2) . . ?
C1 B3 B2 52.0(2) . . ?
B7 B3 B2 100.8(3) . . ?
B4 B3 B2 87.6(3) . . ?
C1 B3 Fe6 113.6(3) . . ?
B7 B3 Fe6 66.53(19) . . ?
B4 B3 Fe6 111.1(2) . . ?
B2 B3 Fe6 63.98(18) . . ?
C1 B3 H3 122.5 . . ?
B7 B3 H3 120.9 . . ?
B4 B3 H3 129.7 . . ?
B2 B3 H3 133.6 . . ?
Fe6 B3 H3 112.9 . . ?
C1 B4 B7 107.6(3) . . ?
C1 B4 B8 107.6(3) . . ?
B7 B4 B8 62.4(2) . . ?
C1 B4 B5 54.8(3) . . ?
B7 B4 B5 102.7(3) . . ?
B8 B4 B5 58.9(2) . . ?
C1 B4 B3 55.1(2) . . ?
B7 B4 B3 59.0(2) . . ?
B8 B4 B3 103.4(3) . . ?
B5 B4 B3 91.4(3) . . ?
C1 B4 H4 122.8 . . ?
B7 B4 H4 120.7 . . ?
B8 B4 H4 120.5 . . ?
B5 B4 H4 130.4 . . ?
B3 B4 H4 129.9 . . ?
C1 B5 B8 108.9(3) . . ?
C1 B5 B2 56.0(3) . . ?
B8 B5 B2 104.5(3) . . ?
C1 B5 B9 108.8(3) . . ?
B8 B5 B9 61.1(3) . . ?
B2 B5 B9 60.1(2) . . ?
C1 B5 B4 55.5(2) . . ?
B8 B5 B4 59.6(2) . . ?
B2 B5 B4 93.3(3) . . ?
B9 B5 B4 102.9(3) . . ?
C1 B5 H5 121.8 . . ?
B8 B5 H5 120.3 . . ?
B2 B5 H5 128.6 . . ?
B9 B5 H5 120.8 . . ?
B4 B5 H5 129.7 . . ?
C62 Fe6 C63 92.15(18) . . ?
C62 Fe6 C61 94.83(17) . . ?
C63 Fe6 C61 94.85(17) . . ?
C62 Fe6 B10 117.11(18) . . ?
C63 Fe6 B10 74.20(17) . . ?
C61 Fe6 B10 146.15(18) . . ?
C62 Fe6 B9 83.75(17) . . ?
C63 Fe6 B9 109.42(17) . . ?
C61 Fe6 B9 155.72(17) . . ?
B10 Fe6 B9 48.20(17) . . ?
C62 Fe6 B3 125.34(17) . . ?
C63 Fe6 B3 142.26(17) . . ?
C61 Fe6 B3 79.34(16) . . ?
B10 Fe6 B3 89.99(16) . . ?
B9 Fe6 B3 81.79(16) . . ?
C62 Fe6 B7 155.71(17) . . ?
C63 Fe6 B7 100.24(16) . . ?
C61 Fe6 B7 104.74(16) . . ?
B10 Fe6 B7 48.57(16) . . ?
B9 Fe6 B7 72.47(16) . . ?
B3 Fe6 B7 47.42(15) . . ?
C62 Fe6 B2 79.16(18) . . ?
C63 Fe6 B2 156.30(17) . . ?
C61 Fe6 B2 107.74(17) . . ?
B10 Fe6 B2 90.06(17) . . ?
B9 Fe6 B2 48.11(16) . . ?
B3 Fe6 B2 52.69(17) . . ?
B7 Fe6 B2 81.23(16) . . ?
B10 B7 B3 116.3(3) . . ?
B10 B7 B4 111.3(3) . . ?
B3 B7 B4 61.8(2) . . ?
B10 B7 B8 55.4(2) . . ?
B3 B7 B8 102.9(3) . . ?
B4 B7 B8 58.9(2) . . ?
B10 B7 P1 116.4(3) . . ?
B3 B7 P1 121.0(3) . . ?
B4 B7 P1 118.0(3) . . ?
B8 B7 P1 128.1(3) . . ?
B10 B7 Fe6 60.39(19) . . ?
B3 B7 Fe6 66.05(19) . . ?
B4 B7 Fe6 112.7(3) . . ?
B8 B7 Fe6 97.1(2) . . ?
P1 B7 Fe6 124.2(2) . . ?
B10 B8 B5 115.8(3) . . ?
B10 B8 B4 115.1(3) . . ?
B5 B8 B4 61.5(3) . . ?
B10 B8 B9 59.5(3) . . ?
B5 B8 B9 60.3(3) . . ?
B4 B8 B9 103.6(3) . . ?
B10 B8 B7 59.6(2) . . ?
B5 B8 B7 102.0(3) . . ?
B4 B8 B7 58.8(2) . . ?
B9 B8 B7 91.0(3) . . ?
B10 B8 H8 115.2 . . ?
B5 B8 H8 119.4 . . ?
B4 B8 H8 119.5 . . ?
B9 B8 H8 130.1 . . ?
B7 B8 H8 131.5 . . ?
B10 B9 B5 111.3(3) . . ?
B10 B9 B2 116.9(3) . . ?
B5 B9 B2 59.9(3) . . ?
B10 B9 B8 56.3(2) . . ?
B5 B9 B8 58.7(2) . . ?
B2 B9 B8 102.6(3) . . ?
B10 B9 Fe6 60.99(19) . . ?
B5 B9 Fe6 111.7(3) . . ?
B2 B9 Fe6 66.5(2) . . ?
B8 B9 Fe6 98.7(2) . . ?
B10 B9 H9 118.0 . . ?
B5 B9 H9 119.6 . . ?
B2 B9 H9 118.1 . . ?
B8 B9 H9 130.8 . . ?
Fe6 B9 H9 121.5 . . ?
B8 B10 B9 64.1(3) . . ?
B8 B10 B7 65.0(3) . . ?
B9 B10 B7 96.7(3) . . ?
B8 B10 Fe6 110.3(3) . . ?
B9 B10 Fe6 70.8(2) . . ?
B7 B10 Fe6 71.0(2) . . ?
B8 B10 H10 127.8 . . ?
B9 B10 H10 131.9 . . ?
B7 B10 H10 131.3 . . ?
Fe6 B10 H10 122.0 . . ?
C12 C11 C16 119.1(3) . . ?
C12 C11 P1 121.6(3) . . ?
C16 C11 P1 119.2(3) . . ?
C11 C12 C13 119.8(4) . . ?
C11 C12 H12 120.1 . . ?
C13 C12 H12 120.1 . . ?
C14 C13 C12 120.7(4) . . ?
C14 C13 H13 119.6 . . ?
C12 C13 H13 119.6 . . ?
C13 C14 C15 119.9(4) . . ?
C13 C14 H14 120.1 . . ?
C15 C14 H14 120.1 . . ?
C14 C15 C16 120.5(4) . . ?
C14 C15 H15 119.8 . . ?
C16 C15 H15 119.8 . . ?
C15 C16 C11 120.1(3) . . ?
C15 C16 H16 119.9 . . ?
C11 C16 H16 119.9 . . ?
C22 C21 C26 119.0(3) . . ?
C22 C21 P1 121.9(3) . . ?
C26 C21 P1 119.1(3) . . ?
C23 C22 C21 119.7(4) . . ?
C23 C22 H22 120.2 . . ?
C21 C22 H22 120.2 . . ?
C24 C23 C22 120.5(4) . . ?
C24 C23 H23 119.8 . . ?
C22 C23 H23 119.8 . . ?
C23 C24 C25 120.7(4) . . ?
C23 C24 H24 119.6 . . ?
C25 C24 H24 119.6 . . ?
C24 C25 C26 119.5(4) . . ?
C24 C25 H25 120.3 . . ?
C26 C25 H25 120.3 . . ?
C25 C26 C21 120.6(4) . . ?
C25 C26 H26 119.7 . . ?
C21 C26 H26 119.7 . . ?
C32 C31 P1 144.1(3) . . ?
C32 C31 Co1 70.8(2) . . ?
P1 C31 Co1 133.32(19) . . ?
C32 C31 Co2 68.8(2) . . ?
P1 C31 Co2 134.36(19) . . ?
Co1 C31 Co2 76.63(13) . . ?
C31 C32 C33 145.1(3) . . ?
C31 C32 Co2 71.5(2) . . ?
C33 C32 Co2 133.1(3) . . ?
C31 C32 Co1 69.2(2) . . ?
C33 C32 Co1 132.6(3) . . ?
Co2 C32 Co1 76.95(13) . . ?
C32 C33 H33A 109.5 . . ?
C32 C33 H33B 109.5 . . ?
H33A C33 H33B 109.5 . . ?
C32 C33 H33C 109.5 . . ?
H33A C33 H33C 109.5 . . ?
H33B C33 H33C 109.5 . . ?
O34 C34 Co1 175.8(3) . . ?
O35 C35 Co1 178.7(4) . . ?
O36 C36 Co1 178.6(4) . . ?
O37 C37 Co2 176.3(4) . . ?
O38 C38 Co2 177.2(4) . . ?
O39 C39 Co2 177.2(4) . . ?
O61 C61 Fe6 178.2(3) . . ?
O62 C62 Fe6 177.5(4) . . ?
O63 C63 Fe6 175.0(4) . . ?

loop_
_geom_bond_atom_site_label_1
_geom_bond_atom_site_label_2
_geom_bond_distance
_geom_bond_site_symmetry_2
_geom_bond_publ_flag
Co1 C34 1.793(4) . ?
Co1 C35 1.797(4) . ?
Co1 C36 1.852(4) . ?
Co1 C31 1.952(3) . ?
Co1 C32 1.973(3) . ?
Co1 Co2 2.4475(7) . ?
P1 C31 1.783(4) . ?
P1 C21 1.807(4) . ?
P1 C11 1.809(3) . ?
P1 B7 1.938(5) . ?
C1 B5 1.588(6) . ?
C1 B4 1.602(6) . ?
C1 B2 1.603(6) . ?
C1 B3 1.603(6) . ?
C1 H1 1.1200 . ?
Co2 C39 1.798(4) . ?
Co2 C38 1.826(4) . ?
Co2 C37 1.826(4) . ?
Co2 C32 1.961(4) . ?
Co2 C31 1.995(4) . ?
B2 B5 1.803(6) . ?
B2 B9 1.807(6) . ?
B2 B3 1.971(6) . ?
B2 Fe6 2.227(5) . ?
B2 H2 1.1200 . ?
B3 B7 1.784(6) . ?
B3 B4 1.834(6) . ?
B3 Fe6 2.215(4) . ?
B3 H3 1.1200 . ?
B4 B7 1.786(6) . ?
B4 B8 1.789(6) . ?
B4 B5 1.821(7) . ?
B4 H4 1.1200 . ?
B5 B8 1.775(6) . ?
B5 B9 1.804(6) . ?
B5 H5 1.1200 . ?
Fe6 C62 1.768(4) . ?
Fe6 C63 1.784(4) . ?
Fe6 C61 1.788(4) . ?
Fe6 B10 2.043(4) . ?
Fe6 B9 2.207(4) . ?
Fe6 B7 2.223(4) . ?
B7 B10 1.762(6) . ?
B7 B8 1.851(6) . ?
B8 B10 1.682(6) . ?
B8 B9 1.819(6) . ?
B8 H8 1.1200 . ?
B9 B10 1.742(6) . ?
B9 H9 1.1200 . ?
B10 H10 1.1200 . ?
C11 C12 1.382(5) . ?
C11 C16 1.396(5) . ?
C12 C13 1.398(5) . ?
C12 H12 0.9500 . ?
C13 C14 1.365(6) . ?
C13 H13 0.9500 . ?
C14 C15 1.374(5) . ?
C14 H14 0.9500 . ?
C15 C16 1.384(5) . ?
C15 H15 0.9500 . ?
C16 H16 0.9500 . ?
C21 C22 1.394(5) . ?
C21 C26 1.396(5) . ?
C22 C23 1.383(5) . ?
C22 H22 0.9500 . ?
C23 C24 1.370(6) . ?
C23 H23 0.9500 . ?
C24 C25 1.374(6) . ?
C24 H24 0.9500 . ?
C25 C26 1.383(5) . ?
C25 H25 0.9500 . ?
C26 H26 0.9500 . ?
C31 C32 1.343(5) . ?
C32 C33 1.482(5) . ?
C33 H33A 0.9800 . ?
C33 H33B 0.9800 . ?
C33 H33C 0.9800 . ?
O34 C34 1.138(5) . ?
O35 C35 1.138(4) . ?
O36 C36 1.127(4) . ?
O37 C37 1.130(4) . ?
O38 C38 1.134(5) . ?
O39 C39 1.134(4) . ?
O61 C61 1.150(4) . ?
O62 C62 1.142(5) . ?
O63 C63 1.135(4) . ?
